data_7051038
loop_
_publ_author_name
'Lu, Tongbu'
'Xiang, Hua'
'Su, Chengyong'
'Cheng, Peng'
'Mao, Zongwan'
'Ji, Liangnian'

_publ_section_title
;
 [NiL]2[Fe(CN)6]&#x00B7;4H2O [L =
 3,10-bis(2-hydroxyethyl)-1,3,5,8,10,12-hexaazacyclotetradecane]: a
 novel three-dimensional iron(II)--nickel(II) cyanide-bridged
 bimetallic assembly with a vat-like structure
;
_journal_issue 2
_journal_name_full 'New Journal of Chemistry'
_journal_page_first 216
_journal_paper_doi 10.1039/b007406n
_journal_volume 25
_journal_year 2001
_chemical_formula_sum 'C30 H68 Fe N18 Ni2 O8'
_chemical_formula_weight 982.29
_chemical_name_systematic
; 
 ? 
;
_space_group_IT_number 15
_symmetry_cell_setting monoclinic
_symmetry_space_group_name_Hall '-C 2yc'
_symmetry_space_group_name_H-M 'C 1 2/c 1'
_atom_sites_solution_hydrogens geom
_atom_sites_solution_primary direct
_atom_sites_solution_secondary difmap
_audit_creation_method SHELXL-97
_cell_angle_alpha 90.00
_cell_angle_beta 97.780(3)
_cell_angle_gamma 90.00
_cell_formula_units_Z 8
_cell_length_a 24.684(4)
_cell_length_b 15.202(2)
_cell_length_c 25.368(4)
_cell_measurement_reflns_used CCD
_cell_measurement_temperature 293(2)
_cell_volume 9432(2)
_computing_structure_refinement 'SHELXL-97 (Sheldrick, 1997)'
_computing_structure_solution 'SHELXS-97 (Sheldrick, 1990)'
_diffrn_ambient_temperature 293(2)
_diffrn_measured_fraction_theta_full 0.989
_diffrn_measured_fraction_theta_max 0.989
_diffrn_measurement_device_type 'Smart CCD '
_diffrn_radiation_monochromator graphite
_diffrn_radiation_source 'fine-focus sealed tube'
_diffrn_radiation_type MoK\a
_diffrn_radiation_wavelength 0.71073
_diffrn_reflns_av_R_equivalents 0.0578
_diffrn_reflns_av_sigmaI/netI 0.0591
_diffrn_reflns_limit_h_max 29
_diffrn_reflns_limit_h_min -29
_diffrn_reflns_limit_k_max 18
_diffrn_reflns_limit_k_min 0
_diffrn_reflns_limit_l_max 30
_diffrn_reflns_limit_l_min 0
_diffrn_reflns_number 8215
_diffrn_reflns_theta_full 25.00
_diffrn_reflns_theta_max 25.00
_diffrn_reflns_theta_min 1.67
_exptl_absorpt_coefficient_mu 1.156
_exptl_absorpt_correction_T_max 1.000
_exptl_absorpt_correction_T_min 0.684
_exptl_absorpt_correction_type SADABS
_exptl_crystal_density_diffrn 1.384
_exptl_crystal_density_method 'not measured'
_exptl_crystal_F_000 4160
_exptl_crystal_size_max 0.30
_exptl_crystal_size_mid 0.08
_exptl_crystal_size_min 0.08
_refine_diff_density_max 0.895
_refine_diff_density_min -0.831
_refine_diff_density_rms 0.116
_refine_ls_extinction_coef 0.000058(19)
_refine_ls_extinction_expression Fc^*^=kFc[1+0.001xFc^2^\l^3^/sin(2\q)]^-1/4^
_refine_ls_extinction_method SHELXL
_refine_ls_goodness_of_fit_ref 1.035
_refine_ls_hydrogen_treatment geom
_refine_ls_matrix_type full
_refine_ls_number_parameters 511
_refine_ls_number_reflns 8215
_refine_ls_number_restraints 74
_refine_ls_restrained_S_all 1.036
_refine_ls_R_factor_all 0.1235
_refine_ls_R_factor_gt 0.0789
_refine_ls_shift/su_max 0.028
_refine_ls_shift/su_mean 0.002
_refine_ls_structure_factor_coef Fsqd
_refine_ls_weighting_details 'calc w=1/[\s^2^(Fo^2^)+(0.0404P)^2^+158.8493P] where P=(Fo^2^+2Fc^2^)/3'
_refine_ls_weighting_scheme calc
_refine_ls_wR_factor_gt 0.1783
_refine_ls_wR_factor_ref 0.2047
_reflns_number_gt 5224
_reflns_number_total 8215
_reflns_threshold_expression >2sigma(I)
_cod_data_source_file b007406n.txt
_cod_data_source_block c2c
_cod_depositor_comments
;
The following automatic conversions were performed:
'_symmetry_cell_setting' value 'Monoclinic' changed to 'monoclinic'
according to '/home/saulius/struct/CIF-dictionaries/cif_core.dic'
dictionary named 'cif_core.dic' version 2.4.1 from 2010-06-29.

Automatic conversion script
Id: cif_fix_enum 1527 2010-12-29 10:47:43Z saulius 
;
_cod_original_sg_symbol_H-M C2/c
_cod_database_code 7051038

loop_
_symmetry_equiv_pos_as_xyz
'x, y, z'
'-x, y, -z+1/2'
'x+1/2, y+1/2, z'
'-x+1/2, y+1/2, -z+1/2'
'-x, -y, -z'
'x, -y, z-1/2'
'-x+1/2, -y+1/2, -z'
'x+1/2, -y+1/2, z-1/2'

loop_
_atom_site_label
_atom_site_type_symbol
_atom_site_fract_x
_atom_site_fract_y
_atom_site_fract_z
_atom_site_U_iso_or_equiv
_atom_site_adp_type
_atom_site_occupancy
_atom_site_symmetry_multiplicity
_atom_site_calc_flag
_atom_site_refinement_flags
_atom_site_disorder_assembly
_atom_site_disorder_group
Fe1 Fe 0.153004(18) 0.17319(3) 0.152000(17) 0.03028(12) Uani 1 1 d . . .
Ni1 Ni 0.271102(19) -0.08495(3) 0.220358(19) 0.04577(13) Uani 1 1 d . . .
Ni2 Ni 0.2500 0.2500 0.0000 0.03942(17) Uani 1 2 d S . .
Ni3 Ni 0.0000 0.09533(6) 0.2500 0.0564(2) Uani 1 2 d S . .
N1 N 0.10977(16) 0.0533(3) 0.05856(13) 0.0738(12) Uani 1 1 d . . .
N2 N 0.06121(15) 0.3066(3) 0.11999(16) 0.0829(14) Uani 1 1 d . . .
N3 N 0.22748(13) 0.2518(2) 0.07716(11) 0.0491(9) Uani 1 1 d . . .
N4 N 0.30367(14) -0.1995(2) 0.25901(13) 0.0584(10) Uani 1 1 d . . .
N5 N 0.07801(13) 0.0941(3) 0.22508(12) 0.0616(11) Uani 1 1 d . . .
N6 N 0.23849(14) 0.0318(2) 0.18426(13) 0.0577(10) Uani 1 1 d . . .
N8 N 0.29728(14) 0.1401(2) 0.01731(13) 0.0569(10) Uani 1 1 d . . .
H8A H 0.3165 0.1315 -0.0099 0.080 Uiso 1 1 d R . .
N9 N 0.31305(13) 0.3372(2) 0.02189(12) 0.0550(10) Uani 1 1 d . . .
H9C H 0.3332 0.3408 -0.0051 0.080 Uiso 1 1 d R . .
N10 N 0.2463(2) -0.1505(3) 0.1485(2) 0.116(2) Uani 1 1 d . . .
H10C H 0.2224 -0.1153 0.1286 0.080 Uiso 1 1 d R . .
N11 N 0.3020(2) -0.0158(3) 0.2910(3) 0.127(2) Uani 1 1 d . . .
H11C H 0.3266 -0.0506 0.3104 0.080 Uiso 1 1 d R . .
N12 N 0.34217(15) -0.0693(3) 0.18810(17) 0.0935(14) Uani 1 1 d . . .
H12C H 0.3641 -0.1124 0.2030 0.080 Uiso 1 1 d R . .
N13 N 0.20064(16) -0.0959(3) 0.25583(19) 0.0982(15) Uani 1 1 d . . .
H13C H 0.1768 -0.0542 0.2424 0.080 Uiso 1 1 d R . .
C1 C 0.18042(13) 0.2516(2) 0.20786(13) 0.0382(9) Uani 1 1 d . . .
C2 C 0.12481(14) 0.0992(3) 0.09407(13) 0.0442(10) Uani 1 1 d . . .
C3 C 0.10707(13) 0.1201(3) 0.19732(13) 0.0410(10) Uani 1 1 d . . .
C4 C 0.09601(15) 0.2567(3) 0.13175(15) 0.0516(12) Uani 1 1 d . . .
C5 C 0.19912(13) 0.2256(2) 0.10672(12) 0.0342(9) Uani 1 1 d . . .
C6 C 0.20742(13) 0.0875(2) 0.17252(12) 0.0358(9) Uani 1 1 d . . .
C7 C 0.2862(2) 0.4225(3) 0.02710(17) 0.0665(14) Uani 1 1 d . . .
H7A H 0.3121 0.4693 0.0257 0.080 Uiso 1 1 d R . .
H7B H 0.2723 0.4258 0.0606 0.080 Uiso 1 1 d R . .
C8 C 0.2428(2) 0.4341(3) -0.01820(17) 0.0676(14) Uani 1 1 d . . .
H8B H 0.2572 0.4351 -0.0515 0.080 Uiso 1 1 d R . .
H8C H 0.2239 0.4885 -0.0146 0.080 Uiso 1 1 d R . .
C9 C 0.35130(18) 0.3065(3) 0.06933(16) 0.0713(15) Uani 1 1 d . . .
H9A H 0.3305 0.3049 0.0986 0.080 Uiso 1 1 d R . .
H9B H 0.3799 0.3490 0.0777 0.080 Uiso 1 1 d R . .
C10 C 0.33816(19) 0.1476(3) 0.06539(17) 0.0682(15) Uani 1 1 d . . .
H10A H 0.3591 0.0943 0.0700 0.080 Uiso 1 1 d R . .
H10B H 0.3184 0.1535 0.0953 0.080 Uiso 1 1 d R . .
C11 C 0.3329(3) 0.0658(6) 0.2789(4) 0.166(3) Uiso 1 1 d . . .
H11A H 0.3436 0.0950 0.3122 0.080 Uiso 1 1 d R . .
H11B H 0.3083 0.1034 0.2566 0.080 Uiso 1 1 d R . .
C12 C 0.2502(3) -0.0016(5) 0.3217(3) 0.132(3) Uani 1 1 d . . .
H12A H 0.2301 0.0499 0.3088 0.080 Uiso 1 1 d R . .
H12B H 0.2634 0.0060 0.3588 0.080 Uiso 1 1 d R . .
C13 C 0.2198(2) -0.0749(3) 0.31556(18) 0.0857(16) Uani 1 1 d . . .
H13A H 0.2401 -0.1244 0.3313 0.080 Uiso 1 1 d R . .
H13B H 0.1880 -0.0679 0.3332 0.080 Uiso 1 1 d R . .
C14 C 0.1756(2) -0.1764(5) 0.2457(2) 0.113(3) Uani 1 1 d . C .
H14A H 0.1425 -0.1784 0.2617 0.080 Uiso 1 1 d R . .
H14C H 0.2000 -0.2190 0.2640 0.080 Uiso 1 1 d R . .
C15 C 0.2153(3) -0.2077(7) 0.1666(3) 0.197(5) Uani 1 1 d . C .
H15A H 0.2405 -0.2358 0.1936 0.080 Uiso 1 1 d R . .
H15B H 0.2087 -0.2492 0.1379 0.080 Uiso 1 1 d R . .
C16 C 0.2927(2) -0.1649(5) 0.1230(3) 0.122(3) Uani 1 1 d . . .
H16A H 0.2811 -0.1682 0.0854 0.080 Uiso 1 1 d R . .
H16B H 0.3109 -0.2190 0.1339 0.080 Uiso 1 1 d R . .
C17 C 0.3262(3) -0.0978(4) 0.1294(2) 0.1302(19) Uani 1 1 d U . .
H17A H 0.3592 -0.1138 0.1157 0.080 Uiso 1 1 d R . .
H17B H 0.3112 -0.0478 0.1095 0.080 Uiso 1 1 d R . .
C18 C 0.3711(3) 0.0006(8) 0.2003(3) 0.204(4) Uani 1 1 d U . .
H18A H 0.3545 0.0456 0.1770 0.080 Uiso 1 1 d R . .
H18B H 0.4071 -0.0092 0.1910 0.080 Uiso 1 1 d R . .
N14 N 0.02200(13) 0.2015(3) 0.30167(13) 0.0758(14) Uani 1 1 d D . .
H14B H -0.0051 0.2089 0.3217 0.080 Uiso 1 1 d R . .
C21 C 0.0236(2) 0.2789(3) 0.2696(2) 0.098(2) Uani 1 1 d D . .
H21A H 0.0567 0.2798 0.2535 0.080 Uiso 1 1 d R . .
H21B H 0.0232 0.3295 0.2921 0.080 Uiso 1 1 d R . .
N7 N 0.02444(18) 0.0030(3) 0.30694(18) 0.1272(14) Uani 1 1 d D . .
H7C H -0.0034 -0.0017 0.3263 0.080 Uiso 1 1 d R . .
C19 C 0.0207(4) -0.0742(4) 0.2763(3) 0.250(3) Uani 1 1 d DU . .
H19A H 0.0127 -0.1230 0.2980 0.080 Uiso 1 1 d R . .
H19B H 0.0562 -0.0842 0.2661 0.080 Uiso 1 1 d R . .
C20 C 0.0742(2) 0.0333(4) 0.3475(2) 0.107(2) Uani 1 1 d . . .
H20A H 0.1061 0.0288 0.3299 0.080 Uiso 1 1 d R . .
H20B H 0.0784 -0.0082 0.3763 0.080 Uiso 1 1 d R . .
C22 C 0.0735(2) 0.1888(5) 0.3383(2) 0.099(2) Uani 1 1 d . . .
H22A H 0.0794 0.2402 0.3602 0.080 Uiso 1 1 d R . .
H22B H 0.1035 0.1843 0.3179 0.080 Uiso 1 1 d R . .
N15 N 0.07301(16) 0.1172(3) 0.36957(17) 0.0896(15) Uani 1 1 d D . .
C23 C 0.0328(2) 0.1166(5) 0.40901(17) 0.123(3) Uani 1 1 d DU A .
H23A H -0.0018 0.0983 0.3904 0.080 Uiso 1 1 d R . .
H23B H 0.0288 0.1769 0.4191 0.080 Uiso 1 1 d R . .
C24 C 0.0474(2) 0.0722(4) 0.4577(2) 0.114(2) Uani 1 1 d D . .
O1 O 0.0996(2) 0.0748(5) 0.4790(2) 0.083(2) Uani 0.50 1 d PD A 1
O1' O 0.0566(4) -0.0084(6) 0.4582(3) 0.115(3) Uani 0.50 1 d P A 2
N18 N 0.37447(14) 0.2209(3) 0.06445(14) 0.0729(13) Uani 1 1 d D . .
C25 C 0.40930(19) 0.2166(5) 0.0222(2) 0.108(2) Uani 1 1 d D B .
H25A H 0.3884 0.2342 -0.0108 0.080 Uiso 1 1 d R . .
H25B H 0.4186 0.1557 0.0188 0.080 Uiso 1 1 d R . .
C26 C 0.4590(4) 0.2683(9) 0.0323(4) 0.300 Uiso 1 1 d D . .
O2 O 0.4863(6) 0.2545(14) 0.0821(5) 0.297(9) Uiso 0.50 1 d PD B 1
O2' O 0.5544(6) 0.2424(10) 0.1168(6) 0.213(6) Uiso 0.50 1 d P . 2
N17 N 0.37938(19) 0.0374(5) 0.2586(3) 0.214(4) Uani 1 1 d DU . .
C29 C 0.4230(3) -0.0108(6) 0.2907(2) 0.228(5) Uiso 1 1 d D . .
C30 C 0.4554(4) -0.0122(3) 0.3473(3) 0.300 Uiso 1 1 d D . .
O4 O 0.4641(4) 0.0813(4) 0.3465(4) 0.300 Uiso 1 1 d D . .
N16 N 0.16508(15) -0.1971(3) 0.1874(3) 0.200(4) Uani 1 1 d DU . .
C27 C 0.1338(3) -0.1154(4) 0.1777(3) 0.197(9) Uiso 0.50 1 d PD C 1
C27' C 0.1086(2) -0.2028(4) 0.1605(4) 0.185(8) Uiso 0.50 1 d PD . 2
C28 C 0.0881(2) -0.1194(4) 0.1296(3) 0.300 Uiso 1 1 d D . .
O3 O 0.03742(19) -0.0825(5) 0.1031(2) 0.194(3) Uani 1 1 d D C .
O1W O 0.4297(4) 0.2079(6) 0.1776(3) 0.264(4) Uani 1 1 d U . .
O2W O 0.2823(15) 0.154(2) 0.4668(14) 0.385(17) Uiso 0.40 1 d P D 1
O2W' O 0.1976(7) 0.1401(11) 0.4181(7) 0.276(7) Uiso 0.60 1 d P E 2
O3W O 0.1426(5) 0.4502(8) 0.0787(5) 0.340(6) Uiso 1 1 d . . .
O4W O 0.1826(5) -0.3093(9) 0.2810(6) 0.207(7) Uani 0.50 1 d PU . .
O4W' O 0.5287(4) -0.0856(8) 0.3988(6) 0.336(5) Uani 0.50 1 d PU . .

loop_
_atom_site_aniso_label
_atom_site_aniso_U_11
_atom_site_aniso_U_22
_atom_site_aniso_U_33
_atom_site_aniso_U_23
_atom_site_aniso_U_13
_atom_site_aniso_U_12
Fe1 0.0287(2) 0.0377(2) 0.0265(2) -0.0013(2) 0.01140(16) -0.0014(2)
Ni1 0.0502(2) 0.0430(3) 0.0483(2) 0.0145(2) 0.0223(2) 0.0125(2)
Ni2 0.0477(3) 0.0430(3) 0.0305(3) 0.0062(3) 0.0160(3) -0.0075(3)
Ni3 0.0452(3) 0.0864(5) 0.0443(3) 0.000 0.0298(3) 0.000
N1 0.086(2) 0.096(3) 0.0413(18) -0.0167(19) 0.0149(17) -0.035(2)
N2 0.061(2) 0.105(3) 0.084(3) 0.020(2) 0.016(2) 0.036(2)
N3 0.0568(17) 0.0544(19) 0.0385(15) 0.0075(15) 0.0149(14) -0.0070(16)
N4 0.0622(19) 0.0548(19) 0.0608(19) 0.0215(16) 0.0176(16) 0.0137(17)
N5 0.0473(16) 0.094(3) 0.0490(17) 0.0057(18) 0.0267(14) -0.0073(18)
N6 0.0626(19) 0.0495(19) 0.0658(19) 0.0212(16) 0.0265(16) 0.0123(16)
N8 0.0662(19) 0.062(2) 0.0466(17) 0.0100(16) 0.0221(15) 0.0074(17)
N9 0.0664(18) 0.064(2) 0.0393(15) 0.0017(15) 0.0236(14) -0.0206(17)
N10 0.118(4) 0.068(3) 0.166(5) 0.018(3) 0.032(4) 0.021(3)
N11 0.148(4) 0.041(2) 0.193(5) -0.012(3) 0.028(4) 0.023(3)
N12 0.062(2) 0.110(3) 0.117(3) 0.068(2) 0.041(2) 0.031(2)
N13 0.058(2) 0.091(3) 0.147(3) 0.075(2) 0.020(2) 0.011(2)
C1 0.0370(16) 0.0369(18) 0.0436(18) 0.0019(16) 0.0155(14) 0.0023(15)
C2 0.0427(18) 0.063(2) 0.0277(16) 0.0011(17) 0.0092(14) -0.0175(17)
C3 0.0330(16) 0.063(2) 0.0288(16) -0.0005(16) 0.0125(13) 0.0028(17)
C4 0.0442(19) 0.061(2) 0.051(2) 0.003(2) 0.0120(17) 0.0026(19)
C5 0.0372(16) 0.0383(18) 0.0280(15) 0.0016(14) 0.0069(14) 0.0031(15)
C6 0.0430(16) 0.0338(17) 0.0347(16) 0.0062(15) 0.0200(13) -0.0030(15)
C7 0.094(3) 0.053(2) 0.057(2) -0.005(2) 0.025(2) -0.019(2)
C8 0.100(3) 0.044(2) 0.066(2) 0.013(2) 0.034(2) 0.004(2)
C9 0.063(2) 0.107(4) 0.044(2) -0.006(2) 0.0095(19) -0.035(2)
C10 0.070(3) 0.077(3) 0.058(2) 0.015(2) 0.011(2) 0.015(2)
C12 0.121(5) 0.133(5) 0.149(5) -0.058(4) 0.041(4) 0.014(4)
C13 0.134(4) 0.064(3) 0.072(3) 0.003(2) 0.059(2) 0.023(3)
C14 0.085(4) 0.161(6) 0.098(4) -0.019(4) 0.028(3) -0.011(4)
C15 0.133(5) 0.384(13) 0.065(4) 0.011(6) -0.015(4) 0.096(7)
C16 0.097(4) 0.121(5) 0.161(5) -0.013(4) 0.061(4) 0.020(4)
C17 0.209(4) 0.085(4) 0.130(3) 0.018(3) 0.142(2) 0.023(4)
C18 0.085(4) 0.371(12) 0.168(6) 0.020(8) 0.058(4) -0.040(6)
N14 0.0382(17) 0.142(4) 0.0486(18) -0.019(2) 0.0112(15) 0.011(2)
C21 0.099(4) 0.091(4) 0.115(4) 0.000(3) 0.051(3) -0.009(3)
N7 0.153(2) 0.097(3) 0.164(3) 0.061(2) 0.1382(19) 0.049(2)
C19 0.343(5) 0.106(4) 0.373(6) 0.116(4) 0.312(4) 0.084(5)
C20 0.073(3) 0.130(4) 0.117(4) 0.059(3) 0.010(3) 0.044(3)
C22 0.064(3) 0.168(6) 0.069(3) -0.001(4) 0.020(2) -0.010(4)
N15 0.067(2) 0.114(3) 0.091(3) 0.023(3) 0.023(2) 0.028(2)
C23 0.080(3) 0.245(8) 0.049(3) 0.011(4) 0.023(2) 0.040(4)
C24 0.176(5) 0.103(4) 0.076(3) 0.030(3) 0.057(3) 0.029(4)
O1 0.060(3) 0.136(5) 0.052(3) 0.047(3) 0.003(3) 0.011(4)
O1' 0.158(7) 0.129(7) 0.068(4) 0.017(5) 0.048(4) 0.033(6)
N18 0.055(2) 0.105(3) 0.060(2) 0.005(2) 0.0096(17) 0.007(2)
C25 0.065(3) 0.157(6) 0.104(4) 0.012(4) 0.020(3) 0.008(4)
N17 0.069(3) 0.402(11) 0.174(6) -0.034(7) 0.025(4) -0.002(6)
N16 0.064(3) 0.300(9) 0.244(7) -0.115(6) 0.047(4) -0.032(5)
O3 0.163(5) 0.270(8) 0.152(5) 0.024(5) 0.039(4) 0.006(5)
O1W 0.298(9) 0.216(7) 0.244(7) -0.055(6) -0.080(7) -0.002(7)
O4W 0.159(10) 0.165(10) 0.283(15) 0.042(11) -0.024(11) -0.014(9)
O4W' 0.153(5) 0.371(8) 0.529(13) -0.358(8) 0.214(6) -0.206(5)

loop_
_atom_type_symbol
_atom_type_description
_atom_type_scat_dispersion_real
_atom_type_scat_dispersion_imag
_atom_type_scat_source
C C 0.0033 0.0016 'International Tables Vol C Tables 4.2.6.8 and 6.1.1.4'
H H 0.0000 0.0000 'International Tables Vol C Tables 4.2.6.8 and 6.1.1.4'
N N 0.0061 0.0033 'International Tables Vol C Tables 4.2.6.8 and 6.1.1.4'
O O 0.0106 0.0060 'International Tables Vol C Tables 4.2.6.8 and 6.1.1.4'
Fe Fe 0.3463 0.8444 'International Tables Vol C Tables 4.2.6.8 and 6.1.1.4'
Ni Ni 0.3393 1.1124 'International Tables Vol C Tables 4.2.6.8 and 6.1.1.4'

loop_
_geom_angle_atom_site_label_1
_geom_angle_atom_site_label_2
_geom_angle_atom_site_label_3
_geom_angle
_geom_angle_site_symmetry_1
_geom_angle_site_symmetry_3
_geom_angle_publ_flag
C6 Fe1 C5 89.65(14) . . ?
C6 Fe1 C3 90.02(15) . . ?
C5 Fe1 C3 179.65(16) . . ?
C6 Fe1 C1 93.37(14) . . ?
C5 Fe1 C1 90.33(14) . . ?
C3 Fe1 C1 89.83(15) . . ?
C6 Fe1 C2 88.69(15) . . ?
C5 Fe1 C2 88.14(14) . . ?
C3 Fe1 C2 91.72(15) . . ?
C1 Fe1 C2 177.43(16) . . ?
C6 Fe1 C4 177.88(16) . . ?
C5 Fe1 C4 92.21(16) . . ?
C3 Fe1 C4 88.12(16) . . ?
C1 Fe1 C4 87.64(16) . . ?
C2 Fe1 C4 90.35(16) . . ?
N12 Ni1 N13 177.09(18) . . ?
N12 Ni1 N10 82.7(2) . . ?
N13 Ni1 N10 100.2(2) . . ?
N12 Ni1 N4 89.32(15) . . ?
N13 Ni1 N4 91.21(15) . . ?
N10 Ni1 N4 93.45(16) . . ?
N12 Ni1 N6 91.51(15) . . ?
N13 Ni1 N6 87.87(15) . . ?
N10 Ni1 N6 88.44(16) . . ?
N4 Ni1 N6 178.01(14) . . ?
N12 Ni1 N11 92.9(2) . . ?
N13 Ni1 N11 84.3(2) . . ?
N10 Ni1 N11 175.5(2) . . ?
N4 Ni1 N11 86.90(16) . . ?
N6 Ni1 N11 91.25(16) . . ?
N8 Ni2 N8 180.0(2) . 7 ?
N8 Ni2 N9 94.52(13) . . ?
N8 Ni2 N9 85.48(13) 7 . ?
N8 Ni2 N9 85.48(13) . 7 ?
N8 Ni2 N9 94.52(13) 7 7 ?
N9 Ni2 N9 180.00(13) . 7 ?
N8 Ni2 N3 91.48(13) . . ?
N8 Ni2 N3 88.52(13) 7 . ?
N9 Ni2 N3 91.48(12) . . ?
N9 Ni2 N3 88.52(12) 7 . ?
N8 Ni2 N3 88.52(13) . 7 ?
N8 Ni2 N3 91.48(13) 7 7 ?
N9 Ni2 N3 88.52(12) . 7 ?
N9 Ni2 N3 91.48(12) 7 7 ?
N3 Ni2 N3 180.0(2) . 7 ?
N7 Ni3 N7 93.4(3) . 2 ?
N7 Ni3 N14 93.44(16) . . ?
N7 Ni3 N14 173.20(16) 2 . ?
N7 Ni3 N14 173.20(16) . 2 ?
N7 Ni3 N14 93.44(16) 2 2 ?
N14 Ni3 N14 79.8(2) . 2 ?
N7 Ni3 N5 88.63(16) . 2 ?
N7 Ni3 N5 90.67(16) 2 2 ?
N14 Ni3 N5 89.38(14) . 2 ?
N14 Ni3 N5 91.40(14) 2 2 ?
N7 Ni3 N5 90.67(16) . . ?
N7 Ni3 N5 88.63(16) 2 . ?
N14 Ni3 N5 91.40(14) . . ?
N14 Ni3 N5 89.38(14) 2 . ?
N5 Ni3 N5 179.0(2) 2 . ?
C5 N3 Ni2 148.4(3) . . ?
C1 N4 Ni1 161.1(3) 4_545 . ?
C3 N5 Ni3 149.1(3) . . ?
C6 N6 Ni1 158.7(3) . . ?
C10 N8 C8 115.0(3) . 7 ?
C10 N8 Ni2 114.8(3) . . ?
C8 N8 Ni2 105.0(2) 7 . ?
C7 N9 C9 116.4(3) . . ?
C7 N9 Ni2 104.9(3) . . ?
C9 N9 Ni2 112.7(3) . . ?
C15 N10 C16 128.4(6) . . ?
C15 N10 Ni1 97.3(5) . . ?
C16 N10 Ni1 108.3(4) . . ?
C11 N11 C12 116.5(5) . . ?
C11 N11 Ni1 111.7(5) . . ?
C12 N11 Ni1 104.9(4) . . ?
C18 N12 C17 121.3(5) . . ?
C18 N12 Ni1 118.3(5) . . ?
C17 N12 Ni1 103.4(3) . . ?
C14 N13 C13 115.7(4) . . ?
C14 N13 Ni1 111.9(4) . . ?
C13 N13 Ni1 104.1(3) . . ?
N4 C1 Fe1 178.5(3) 4 . ?
N1 C2 Fe1 177.3(4) . . ?
N5 C3 Fe1 175.0(4) . . ?
N2 C4 Fe1 179.1(4) . . ?
N3 C5 Fe1 175.0(3) . . ?
N6 C6 Fe1 176.3(3) . . ?
C8 C7 N9 108.9(3) . . ?
C7 C8 N8 108.0(3) . 7 ?
N18 C9 N9 115.4(3) . . ?
N18 C10 N8 113.9(4) . . ?
N17 C11 N11 106.5(7) . . ?
C13 C12 N11 107.7(5) . . ?
C12 C13 N13 112.0(5) . . ?
N13 C14 N16 112.5(5) . . ?
N10 C15 N16 130.4(9) . . ?
C17 C16 N10 111.2(6) . . ?
C16 C17 N12 114.3(5) . . ?
N12 C18 N17 121.0(7) . . ?
C21 N14 C22 112.0(4) . . ?
C21 N14 Ni3 107.5(3) . . ?
C22 N14 Ni3 114.7(4) . . ?
C21 C21 N14 108.2(4) 2 . ?
C19 N7 C20 126.8(5) . . ?
C19 N7 Ni3 101.0(4) . . ?
C20 N7 Ni3 113.2(3) . . ?
N7 C19 C19 117.3(5) . 2 ?
N15 C20 N7 118.5(4) . . ?
N15 C22 N14 113.5(5) . . ?
C22 N15 C20 120.0(5) . . ?
C22 N15 C23 117.2(5) . . ?
C20 N15 C23 108.3(5) . . ?
C24 C23 N15 118.2(5) . . ?
O1' C24 O1 81.9(6) . . ?
O1' C24 C23 120.3(6) . . ?
O1 C24 C23 117.4(6) . . ?
C10 N18 C9 116.5(4) . . ?
C10 N18 C25 114.1(4) . . ?
C9 N18 C25 112.6(4) . . ?
C26 C25 N18 114.3(6) . . ?
O2 C26 C25 112.4(11) . . ?
C11 N17 C29 122.4(7) . . ?
C11 N17 C18 116.9(6) . . ?
C29 N17 C18 109.8(6) . . ?
N17 C29 C30 140.8(7) . . ?
O4 C30 C29 91.9(6) . . ?
C15 N16 C27 120.0(7) . . ?
C15 N16 C27' 130.0(7) . . ?
C15 N16 C14 110.2(5) . . ?
C27 N16 C14 90.3(5) . . ?
C27' N16 C14 119.7(6) . . ?
N16 C27 C28 114.2(6) . . ?
N16 C27' C28 114.5(5) . . ?
O3 C28 C27' 139.3(6) . . ?
O3 C28 C27 147.3(7) . . ?

loop_
_geom_bond_atom_site_label_1
_geom_bond_atom_site_label_2
_geom_bond_distance
_geom_bond_site_symmetry_2
_geom_bond_publ_flag
Fe1 C6 1.893(3) . ?
Fe1 C5 1.898(3) . ?
Fe1 C3 1.901(4) . ?
Fe1 C1 1.905(3) . ?
Fe1 C2 1.906(4) . ?
Fe1 C4 1.913(4) . ?
Ni1 N12 2.047(4) . ?
Ni1 N13 2.070(4) . ?
Ni1 N10 2.095(6) . ?
Ni1 N4 2.104(3) . ?
Ni1 N6 2.107(3) . ?
Ni1 N11 2.127(6) . ?
Ni2 N8 2.051(3) . ?
Ni2 N8 2.051(3) 7 ?
Ni2 N9 2.062(3) . ?
Ni2 N9 2.062(3) 7 ?
Ni2 N3 2.106(3) . ?
Ni2 N3 2.106(3) 7 ?
Ni3 N7 2.046(4) . ?
Ni3 N7 2.046(4) 2 ?
Ni3 N14 2.104(4) . ?
Ni3 N14 2.104(4) 2 ?
Ni3 N5 2.107(3) 2 ?
Ni3 N5 2.107(3) . ?
N1 C2 1.159(5) . ?
N2 C4 1.155(5) . ?
N3 C5 1.163(4) . ?
N4 C1 1.150(5) 4_545 ?
N5 C3 1.141(5) . ?
N6 C6 1.154(5) . ?
N8 C10 1.479(5) . ?
N8 C8 1.502(6) 7 ?
N9 C7 1.472(6) . ?
N9 C9 1.500(5) . ?
N10 C15 1.284(11) . ?
N10 C16 1.405(8) . ?
N11 C11 1.508(10) . ?
N11 C12 1.599(9) . ?
N12 C18 1.296(11) . ?
N12 C17 1.549(7) . ?
N13 C14 1.380(8) . ?
N13 C13 1.558(7) . ?
C1 N4 1.150(5) 4 ?
C7 C8 1.471(6) . ?
C8 N8 1.502(6) 7 ?
C9 N18 1.433(7) . ?
C10 N18 1.432(6) . ?
C11 N17 1.390(10) . ?
C12 C13 1.340(8) . ?
C14 N16 1.500(9) . ?
C15 N16 1.421(9) . ?
C16 C17 1.310(9) . ?
C18 N17 1.568(11) . ?
N14 C21 1.434(6) . ?
N14 C22 1.482(6) . ?
C21 C21 1.425(10) 2 ?
N7 C19 1.404(7) . ?
N7 C20 1.562(7) . ?
C19 C19 1.564(16) 2 ?
C20 N15 1.394(8) . ?
C22 N15 1.348(8) . ?
N15 C23 1.501(6) . ?
C23 C24 1.411(7) . ?
C24 O1' 1.245(11) . ?
C24 O1 1.329(8) . ?
N18 C25 1.464(6) . ?
C25 C26 1.450(11) . ?
C26 O2 1.364(13) . ?
N17 C29 1.456(7) . ?
C29 C30 1.547(7) . ?
C30 O4 1.437(7) . ?
N16 C27 1.466(7) . ?
N16 C27' 1.469(6) . ?
C27 C28 1.547(7) . ?
C27' C28 1.540(7) . ?
C28 O3 1.451(6) . ?
